data_7250981
loop_
_publ_author_name
'Phan, Vo Quang Huy'
'Watson, Brandon T.'
'Noonikara-Poyil, Anurag'
'Duran, Katrina'
'Patterson, Monika R.'
'Dias, H. V. Rasika'

_publ_section_title
;
 Multinuclear copper(i) and silver(i) pyrazolates decorated with adamantyl
 substituents
;
_journal_issue 43
_journal_name_full CrystEngComm
_journal_page_first 6987
_journal_page_last 6999
_journal_paper_doi 10.1039/D5CE00912J
_journal_volume 27
_journal_year 2025
_chemical_formula_moiety 'C96 H144 Cu6 N12 O6, 9(C H2 Cl2)'
_chemical_formula_sum 'C105 H162 Cl18 Cu6 N12 O6'
_chemical_formula_weight 2707.80
_space_group_crystal_system monoclinic
_space_group_IT_number 15
_space_group_name_Hall '-C 2yc'
_space_group_name_H-M_alt 'C 1 2/c 1'
_atom_sites_solution_hydrogens mixed
_atom_sites_solution_primary dual
_audit_creation_date 2024-07-31
_audit_creation_method
;
Olex2 1.5
(compiled 2024.02.16 svn.r378c4104 for OlexSys, GUI svn.r6928)
;
_audit_update_record
;
2025-07-25 deposited with the CCDC.	2025-10-08 downloaded from the CCDC.
;
_cell_angle_alpha 90
_cell_angle_beta 101.016(2)
_cell_angle_gamma 90
_cell_formula_units_Z 4
_cell_length_a 28.9340(10)
_cell_length_b 18.0330(6)
_cell_length_c 23.2794(8)
_cell_measurement_reflns_used 9804
_cell_measurement_temperature 100.0
_cell_measurement_theta_max 30.55
_cell_measurement_theta_min 2.26
_cell_volume 11922.6(7)
_computing_data_collection 'APEX3 Ver. 2016.5-0 (Bruker-AXS, 2016)'
_computing_molecular_graphics 'Olex2 1.5 (Dolomanov et al., 2009)'
_computing_publication_material 'Olex2 1.5 (Dolomanov et al., 2009)'
_computing_structure_refinement 'SHELXL 2019/3 (Sheldrick, 2015)'
_computing_structure_solution 'SHELXT 2018/2 (Sheldrick, 2018)'
_diffrn_ambient_temperature 100.0
_diffrn_detector 'charge-coupled device (CCD) area detector'
_diffrn_detector_area_resol_mean 8
_diffrn_detector_type 'Bruker ApexII'
_diffrn_measured_fraction_theta_full 0.999
_diffrn_measured_fraction_theta_max 0.999
_diffrn_measurement_device 'three-circle diffractometer'
_diffrn_measurement_device_type 'Bruker D8 Quest with PHOTON II'
_diffrn_measurement_method '0.3\% \w and \f scans'
_diffrn_radiation_collimation '0.6 mm double-pinhole'
_diffrn_radiation_detector 'Bruker ApexII'
_diffrn_radiation_monochromator graphite
_diffrn_radiation_probe x-ray
_diffrn_radiation_type 'Mo K\a'
_diffrn_radiation_wavelength 0.71073
_diffrn_radiation_xray_symbol K-L~3~
_diffrn_reflns_av_R_equivalents 0.0371
_diffrn_reflns_av_unetI/netI 0.0278
_diffrn_reflns_Laue_measured_fraction_full 0.999
_diffrn_reflns_Laue_measured_fraction_max 0.999
_diffrn_reflns_limit_h_max 40
_diffrn_reflns_limit_h_min -39
_diffrn_reflns_limit_k_max 25
_diffrn_reflns_limit_k_min -24
_diffrn_reflns_limit_l_max 32
_diffrn_reflns_limit_l_min -32
_diffrn_reflns_number 92059
_diffrn_reflns_point_group_measured_fraction_full 0.999
_diffrn_reflns_point_group_measured_fraction_max 0.999
_diffrn_reflns_theta_full 25.242
_diffrn_reflns_theta_max 29.574
_diffrn_reflns_theta_min 2.430
_diffrn_source 'sealed X-ray tube'
_diffrn_source_current 30.0
_diffrn_source_power 1.5
_diffrn_source_type 'KFF MO-2KC-90'
_diffrn_source_voltage 50.0
_diffrn_standards_number 0
_exptl_absorpt_coefficient_mu 1.511
_exptl_absorpt_correction_T_max 0.7461
_exptl_absorpt_correction_T_min 0.6417
_exptl_absorpt_correction_type multi-scan
_exptl_absorpt_process_details 'SADABS-2016/2 (Krause et al., 2015) was used for absorption correction.'
_exptl_crystal_colour blue
_exptl_crystal_colour_primary blue
_exptl_crystal_density_diffrn 1.509
_exptl_crystal_density_method 'not measured'
_exptl_crystal_description plate
_exptl_crystal_F_000 5616
_exptl_crystal_size_max 0.39
_exptl_crystal_size_mid 0.26
_exptl_crystal_size_min 0.02
_refine_diff_density_max 1.465
_refine_diff_density_min -1.587
_refine_diff_density_rms 0.094
_refine_ls_extinction_method none
_refine_ls_goodness_of_fit_ref 1.047
_refine_ls_hydrogen_treatment mixed
_refine_ls_matrix_type full
_refine_ls_number_parameters 681
_refine_ls_number_reflns 16711
_refine_ls_number_restraints 0
_refine_ls_restrained_S_all 1.047
_refine_ls_R_factor_all 0.0517
_refine_ls_R_factor_gt 0.0415
_refine_ls_shift/su_max 0.003
_refine_ls_shift/su_mean 0.000
_refine_ls_structure_factor_coef Fsqd
_refine_ls_weighting_details 'w=1/[\s^2^(Fo^2^)+(0.0322P)^2^+55.8777P] where P=(Fo^2^+2Fc^2^)/3'
_refine_ls_weighting_scheme calc
_refine_ls_wR_factor_gt 0.0919
_refine_ls_wR_factor_ref 0.0963
_reflns_Friedel_coverage 0.000
_reflns_number_gt 14242
_reflns_number_total 16711
_reflns_threshold_expression 'I > 2\s(I)'
_cod_data_source_file d5ce00912j2.cif
_cod_data_source_block hrd28_0m_a
_cod_depositor_comments 'Adding full bibliography for 7250974--7250981.cif.'
_cod_database_code 7250981
_shelx_shelxl_version_number 2019/3
_shelx_space_group_comment
;
The symmetry employed for this shelxl refinement is uniquely defined
by the following loop, which should always be used as a source of
symmetry information in preference to the above space-group names.
They are only intended as comments.
;
_shelx_estimated_absorpt_t_max 0.970
_shelx_estimated_absorpt_t_min 0.590
_olex2_refinement_description
;
1. Fixed Uiso
 At 1.2 times of:
  All C(H) groups, All C(H,H) groups
 At 1.5 times of:
  All C(H,H,H) groups
2. Others
 Fixed Sof: H53A(0.5) H53B(0.5)
3.a Ternary CH refined with riding coordinates:
 C4(H4), C9(H9), C11(H11), C14(H14), C20(H20), C25(H25), C27(H27), C30(H30),
 C36(H36), C41(H41), C43(H43), C46(H46)
3.b Secondary CH2 refined with riding coordinates:
 C8(H8A,H8B), C10(H10A,H10B), C12(H12A,H12B), C13(H13A,H13B), C15(H15A,H15B),
 C16(H16A,H16B), C24(H24A,H24B), C26(H26A,H26B), C28(H28A,H28B), C29(H29A,H29B),
  C31(H31A,H31B), C32(H32A,H32B), C40(H40A,H40B), C42(H42A,H42B), C44(H44A,
 H44B), C45(H45A,H45B), C47(H47A,H47B), C48(H48A,H48B), C49(H49A,H49B),
 C50(H50A,H50B), C51(H51A,H51B), C52(H52A,H52B), C53(H53A,H53B)
3.c Aromatic/amide H refined with riding coordinates:
 C2(H2A), C18(H18), C34(H34)
3.d Idealised Me refined as rotating group:
 C5(H5A,H5B,H5C), C6(H6A,H6B,H6C), C21(H21A,H21B,H21C), C22(H22A,H22B,H22C),
 C37(H37A,H37B,H37C), C38(H38A,H38B,H38C)
;
_olex2_submission_special_instructions 'No special instructions were received'

loop_
_space_group_symop_operation_xyz
'x, y, z'
'-x, y, -z+1/2'
'x+1/2, y+1/2, z'
'-x+1/2, y+1/2, -z+1/2'
'-x, -y, -z'
'x, -y, z-1/2'
'-x+1/2, -y+1/2, -z'
'x+1/2, -y+1/2, z-1/2'

loop_
_atom_site_label
_atom_site_type_symbol
_atom_site_fract_x
_atom_site_fract_y
_atom_site_fract_z
_atom_site_U_iso_or_equiv
_atom_site_adp_type
_atom_site_occupancy
_atom_site_site_symmetry_order
_atom_site_calc_flag
_atom_site_refinement_flags_posn
_atom_site_refinement_flags_adp
_atom_site_refinement_flags_occupancy
_atom_site_disorder_assembly
_atom_site_disorder_group
Cu1 Cu 0.19903(2) 0.64539(2) 0.56858(2) 0.00800(5) Uani 1 1 d . . . . .
Cu2 Cu 0.30685(2) 0.60700(2) 0.57486(2) 0.00822(5) Uani 1 1 d . . . . .
Cu3 Cu 0.35850(2) 0.72064(2) 0.50737(2) 0.00784(5) Uani 1 1 d . . . . .
O1 O 0.26025(6) 0.64154(9) 0.61808(7) 0.0118(3) Uani 1 1 d . . . . .
O2 O 0.34027(6) 0.61748(9) 0.51097(7) 0.0114(3) Uani 1 1 d . . . . .
O3 O 0.34225(6) 0.82397(9) 0.50247(7) 0.0130(3) Uani 1 1 d . . . . .
N1 N 0.21550(6) 0.54990(10) 0.53678(8) 0.0097(3) Uani 1 1 d . . . . .
N2 N 0.26195(6) 0.52891(10) 0.54232(8) 0.0093(3) Uani 1 1 d . . . . .
N3 N 0.35787(6) 0.66463(10) 0.62072(8) 0.0103(3) Uani 1 1 d . . . . .
N4 N 0.38297(6) 0.71274(10) 0.59225(8) 0.0098(3) Uani 1 1 d . . . . .
N5 N 0.35501(6) 0.72461(10) 0.42254(8) 0.0093(3) Uani 1 1 d . . . . .
N6 N 0.33184(6) 0.78093(10) 0.38818(8) 0.0093(3) Uani 1 1 d . . . . .
C1 C 0.18806(8) 0.49428(12) 0.51136(9) 0.0105(4) Uani 1 1 d . . . . .
C2 C 0.21668(8) 0.43639(12) 0.50008(9) 0.0117(4) Uani 1 1 d . . . . .
H2A H 0.206721 0.390239 0.482235 0.014 Uiso 1 1 calc R U . . .
C3 C 0.26312(8) 0.45953(11) 0.52022(9) 0.0104(4) Uani 1 1 d . . . . .
C4 C 0.13504(8) 0.49739(12) 0.50187(10) 0.0135(4) Uani 1 1 d . . . . .
H4 H 0.124245 0.540606 0.475824 0.016 Uiso 1 1 calc R U . . .
C5 C 0.11857(9) 0.50947(16) 0.55963(12) 0.0230(5) Uani 1 1 d . . . . .
H5A H 0.130967 0.469831 0.587072 0.034 Uiso 1 1 calc R U . . .
H5B H 0.084080 0.508862 0.552706 0.034 Uiso 1 1 calc R U . . .
H5C H 0.130075 0.557492 0.576202 0.034 Uiso 1 1 calc R U . . .
C6 C 0.11315(9) 0.42736(15) 0.47137(13) 0.0244(5) Uani 1 1 d . . . . .
H6A H 0.123323 0.421653 0.433805 0.037 Uiso 1 1 calc R U . . .
H6B H 0.078751 0.431305 0.464608 0.037 Uiso 1 1 calc R U . . .
H6C H 0.123303 0.384158 0.496108 0.037 Uiso 1 1 calc R U . . .
C7 C 0.30703(8) 0.41395(12) 0.52045(10) 0.0113(4) Uani 1 1 d . . . . .
C8 C 0.32399(8) 0.42102(13) 0.46178(10) 0.0155(4) Uani 1 1 d . . . . .
H8A H 0.298172 0.406967 0.429232 0.019 Uiso 1 1 calc R U . . .
H8B H 0.332699 0.473165 0.455816 0.019 Uiso 1 1 calc R U . . .
C9 C 0.36686(9) 0.37043(14) 0.46146(11) 0.0205(5) Uani 1 1 d . . . . .
H9 H 0.377426 0.375455 0.423173 0.025 Uiso 1 1 calc R U . . .
C10 C 0.35351(10) 0.28932(15) 0.47036(13) 0.0264(6) Uani 1 1 d . . . . .
H10A H 0.327728 0.273882 0.438239 0.032 Uiso 1 1 calc R U . . .
H10B H 0.380977 0.256810 0.469693 0.032 Uiso 1 1 calc R U . . .
C11 C 0.33763(9) 0.28156(13) 0.52929(13) 0.0212(5) Uani 1 1 d . . . . .
H11 H 0.328893 0.228814 0.535088 0.025 Uiso 1 1 calc R U . . .
C12 C 0.29475(8) 0.33148(12) 0.52904(12) 0.0175(5) Uani 1 1 d . . . . .
H12A H 0.283749 0.325817 0.566538 0.021 Uiso 1 1 calc R U . . .
H12B H 0.268873 0.315980 0.497056 0.021 Uiso 1 1 calc R U . . .
C13 C 0.34785(8) 0.43586(12) 0.57003(10) 0.0136(4) Uani 1 1 d . . . . .
H13A H 0.337662 0.431353 0.608135 0.016 Uiso 1 1 calc R U . . .
H13B H 0.356616 0.488199 0.565033 0.016 Uiso 1 1 calc R U . . .
C14 C 0.39085(8) 0.38572(13) 0.56980(11) 0.0172(4) Uani 1 1 d . . . . .
H14 H 0.417006 0.400952 0.602231 0.021 Uiso 1 1 calc R U . . .
C15 C 0.40698(9) 0.39340(14) 0.51131(12) 0.0205(5) Uani 1 1 d . . . . .
H15A H 0.434797 0.361491 0.511133 0.025 Uiso 1 1 calc R U . . .
H15B H 0.416098 0.445424 0.505691 0.025 Uiso 1 1 calc R U . . .
C16 C 0.37758(9) 0.30480(13) 0.57876(12) 0.0209(5) Uani 1 1 d . . . . .
H16A H 0.405266 0.272444 0.579062 0.025 Uiso 1 1 calc R U . . .
H16B H 0.367486 0.299469 0.616855 0.025 Uiso 1 1 calc R U . . .
C17 C 0.37681(8) 0.66511(13) 0.67803(10) 0.0142(4) Uani 1 1 d . . . . .
C18 C 0.41473(8) 0.71363(14) 0.68766(10) 0.0156(4) Uani 1 1 d . . . . .
H18 H 0.434488 0.724963 0.724091 0.019 Uiso 1 1 calc R U . . .
C19 C 0.41791(8) 0.74247(12) 0.63274(9) 0.0115(4) Uani 1 1 d . . . . .
C20 C 0.35869(9) 0.61509(16) 0.72065(10) 0.0210(5) Uani 1 1 d . . . . .
H20 H 0.323787 0.610435 0.708013 0.025 Uiso 1 1 calc R U . . .
C21 C 0.38045(12) 0.53789(16) 0.72001(12) 0.0299(6) Uani 1 1 d . . . . .
H21A H 0.373809 0.518166 0.680048 0.045 Uiso 1 1 calc R U . . .
H21B H 0.366901 0.504873 0.745852 0.045 Uiso 1 1 calc R U . . .
H21C H 0.414588 0.541159 0.733703 0.045 Uiso 1 1 calc R U . . .
C22 C 0.36910(10) 0.64741(17) 0.78241(11) 0.0260(6) Uani 1 1 d . . . . .
H22A H 0.403223 0.651951 0.795646 0.039 Uiso 1 1 calc R U . . .
H22B H 0.356239 0.614542 0.808993 0.039 Uiso 1 1 calc R U . . .
H22C H 0.354500 0.696467 0.782238 0.039 Uiso 1 1 calc R U . . .
C23 C 0.45509(8) 0.79469(12) 0.61934(10) 0.0122(4) Uani 1 1 d . . . . .
C24 C 0.50125(10) 0.7796(2) 0.66254(15) 0.0398(9) Uani 1 1 d . . . . .
H24A H 0.511139 0.727636 0.658172 0.048 Uiso 1 1 calc R U . . .
H24B H 0.496128 0.786128 0.703079 0.048 Uiso 1 1 calc R U . . .
C25 C 0.54050(10) 0.8326(2) 0.65152(16) 0.0446(10) Uani 1 1 d . . . . .
H25 H 0.570154 0.822382 0.680311 0.054 Uiso 1 1 calc R U . . .
C26 C 0.52476(16) 0.9127(2) 0.65841(16) 0.0556(12) Uani 1 1 d . . . . .
H26A H 0.519042 0.920444 0.698572 0.067 Uiso 1 1 calc R U . . .
H26B H 0.549824 0.947365 0.651999 0.067 Uiso 1 1 calc R U . . .
C27 C 0.47966(13) 0.92819(17) 0.6140(2) 0.0471(10) Uani 1 1 d . . . . .
H27 H 0.469741 0.980796 0.617805 0.056 Uiso 1 1 calc R U . . .
C28 C 0.44045(12) 0.87528(16) 0.62612(18) 0.0383(8) Uani 1 1 d . . . . .
H28A H 0.434896 0.883468 0.666300 0.046 Uiso 1 1 calc R U . . .
H28B H 0.410762 0.885786 0.598310 0.046 Uiso 1 1 calc R U . . .
C29 C 0.46472(12) 0.7841(2) 0.55749(13) 0.0373(8) Uani 1 1 d . . . . .
H29A H 0.435677 0.794404 0.528456 0.045 Uiso 1 1 calc R U . . .
H29B H 0.474134 0.732150 0.552327 0.045 Uiso 1 1 calc R U . . .
C30 C 0.50429(12) 0.8370(2) 0.54716(14) 0.0389(8) Uani 1 1 d . . . . .
H30 H 0.510169 0.829405 0.506608 0.047 Uiso 1 1 calc R U . . .
C31 C 0.54876(11) 0.82122(18) 0.59037(18) 0.0405(8) Uani 1 1 d . . . . .
H31A H 0.574112 0.854712 0.583025 0.049 Uiso 1 1 calc R U . . .
H31B H 0.558837 0.769470 0.585671 0.049 Uiso 1 1 calc R U . . .
C32 C 0.48872(11) 0.9152(2) 0.55331(17) 0.0472(10) Uani 1 1 d . . . . .
H32A H 0.459608 0.925028 0.524274 0.057 Uiso 1 1 calc R U . . .
H32B H 0.513375 0.949790 0.545518 0.057 Uiso 1 1 calc R U . . .
C33 C 0.37668(8) 0.68125(12) 0.38891(9) 0.0125(4) Uani 1 1 d . . . . .
C34 C 0.36777(8) 0.70855(13) 0.33215(10) 0.0148(4) Uani 1 1 d . . . . .
H34 H 0.378506 0.688431 0.299327 0.018 Uiso 1 1 calc R U . . .
C35 C 0.33992(8) 0.77142(12) 0.33297(9) 0.0114(4) Uani 1 1 d . . . . .
C36 C 0.40818(9) 0.61758(13) 0.41230(10) 0.0158(4) Uani 1 1 d . . . . .
H36 H 0.405366 0.608371 0.453850 0.019 Uiso 1 1 calc R U . . .
C37 C 0.39357(10) 0.54732(14) 0.37670(12) 0.0228(5) Uani 1 1 d . . . . .
H37A H 0.360268 0.536910 0.376308 0.034 Uiso 1 1 calc R U . . .
H37B H 0.412763 0.505504 0.394459 0.034 Uiso 1 1 calc R U . . .
H37C H 0.398310 0.554519 0.336498 0.034 Uiso 1 1 calc R U . . .
C38 C 0.45966(9) 0.63733(16) 0.41056(12) 0.0240(5) Uani 1 1 d . . . . .
H38A H 0.462496 0.649013 0.370265 0.036 Uiso 1 1 calc R U . . .
H38B H 0.479994 0.595091 0.424674 0.036 Uiso 1 1 calc R U . . .
H38C H 0.469254 0.680446 0.435627 0.036 Uiso 1 1 calc R U . . .
C39 C 0.32231(8) 0.82084(12) 0.28050(9) 0.0114(4) Uani 1 1 d . . . . .
C40 C 0.27137(8) 0.80072(12) 0.25128(10) 0.0138(4) Uani 1 1 d . . . . .
H40A H 0.269767 0.747585 0.240375 0.017 Uiso 1 1 calc R U . . .
H40B H 0.250133 0.809001 0.279341 0.017 Uiso 1 1 calc R U . . .
C41 C 0.25511(8) 0.84823(13) 0.19639(10) 0.0162(4) Uani 1 1 d . . . . .
H41 H 0.222039 0.834656 0.178206 0.019 Uiso 1 1 calc R U . . .
C42 C 0.28730(9) 0.83464(14) 0.15226(10) 0.0191(5) Uani 1 1 d . . . . .
H42A H 0.285881 0.781760 0.140634 0.023 Uiso 1 1 calc R U . . .
H42B H 0.276590 0.864923 0.116735 0.023 Uiso 1 1 calc R U . . .
C43 C 0.33783(9) 0.85547(14) 0.17996(10) 0.0178(5) Uani 1 1 d . . . . .
H43 H 0.358883 0.846277 0.151268 0.021 Uiso 1 1 calc R U . . .
C44 C 0.35397(8) 0.80775(13) 0.23461(10) 0.0157(4) Uani 1 1 d . . . . .
H44A H 0.386998 0.820093 0.252118 0.019 Uiso 1 1 calc R U . . .
H44B H 0.352727 0.754740 0.223354 0.019 Uiso 1 1 calc R U . . .
C45 C 0.32443(9) 0.90392(12) 0.29649(10) 0.0147(4) Uani 1 1 d . . . . .
H45A H 0.357098 0.917605 0.314601 0.018 Uiso 1 1 calc R U . . .
H45B H 0.304030 0.913724 0.325283 0.018 Uiso 1 1 calc R U . . .
C46 C 0.30790(9) 0.95135(13) 0.24124(10) 0.0174(5) Uani 1 1 d . . . . .
H46 H 0.309122 1.004996 0.252308 0.021 Uiso 1 1 calc R U . . .
C47 C 0.25706(9) 0.93022(13) 0.21366(10) 0.0179(5) Uani 1 1 d . . . . .
H47A H 0.236164 0.939312 0.241992 0.021 Uiso 1 1 calc R U . . .
H47B H 0.245974 0.961171 0.178605 0.021 Uiso 1 1 calc R U . . .
C48 C 0.34008(9) 0.93774(14) 0.19714(11) 0.0209(5) Uani 1 1 d . . . . .
H48A H 0.372856 0.951481 0.214734 0.025 Uiso 1 1 calc R U . . .
H48B H 0.329803 0.968761 0.161928 0.025 Uiso 1 1 calc R U . . .
Cl1 Cl 0.24479(3) 0.58310(4) 0.40620(3) 0.02946(15) Uani 1 1 d . . . . .
Cl2 Cl 0.18942(3) 0.68670(4) 0.32594(3) 0.03038(15) Uani 1 1 d . . . . .
C49 C 0.24294(9) 0.63756(14) 0.34273(11) 0.0201(5) Uani 1 1 d . . . . .
H49A H 0.269572 0.672974 0.349119 0.024 Uiso 1 1 calc R U . . .
H49B H 0.246204 0.605129 0.309421 0.024 Uiso 1 1 calc R U . . .
Cl3 Cl 0.48928(3) 0.56954(5) 0.55068(3) 0.03612(17) Uani 1 1 d . . . . .
Cl4 Cl 0.50195(3) 0.55999(5) 0.67657(3) 0.03510(16) Uani 1 1 d . . . . .
C50 C 0.46076(9) 0.56451(15) 0.61069(11) 0.0219(5) Uani 1 1 d . . . . .
H50A H 0.440532 0.608723 0.611056 0.026 Uiso 1 1 calc R U . . .
H50B H 0.440364 0.520013 0.606904 0.026 Uiso 1 1 calc R U . . .
Cl5 Cl 0.45849(4) 0.86704(7) 0.38463(5) 0.0618(3) Uani 1 1 d . . . . .
Cl6 Cl 0.53892(3) 0.86699(7) 0.32702(5) 0.0624(3) Uani 1 1 d . . . . .
C51 C 0.48682(19) 0.8257(4) 0.3368(3) 0.100(2) Uani 1 1 d . . . . .
H51A H 0.465196 0.823592 0.298347 0.119 Uiso 1 1 calc R U . . .
H51B H 0.493826 0.773959 0.349845 0.119 Uiso 1 1 calc R U . . .
Cl7 Cl 0.28295(3) 0.40568(4) 0.70237(3) 0.03359(16) Uani 1 1 d . . . . .
Cl8 Cl 0.18718(4) 0.35231(5) 0.66345(5) 0.0567(3) Uani 1 1 d . . . . .
C52 C 0.22953(12) 0.41816(16) 0.65290(13) 0.0306(6) Uani 1 1 d . . . . .
H52A H 0.235202 0.414077 0.612406 0.037 Uiso 1 1 calc R U . . .
H52B H 0.217316 0.468553 0.657894 0.037 Uiso 1 1 calc R U . . .
Cl9 Cl 0.45129(4) 0.66818(7) 0.22103(4) 0.0581(3) Uani 1 1 d . . . . .
C53 C 0.500000 0.6145(3) 0.250000 0.0514(14) Uani 1 2 d S T P . .
H53A H 0.492081 0.582201 0.281111 0.062 Uiso 0.5 1 calc R U P . .
H53B H 0.507920 0.582202 0.218889 0.062 Uiso 0.5 1 calc R U P . .
H3 H 0.3365(11) 0.8385(17) 0.5280(14) 0.013(8) Uiso 1 1 d . . . . .
H2 H 0.3264(11) 0.6058(18) 0.4844(14) 0.019(8) Uiso 1 1 d . . . . .
H1 H 0.2690(11) 0.6772(18) 0.6323(13) 0.016(8) Uiso 1 1 d . . . . .

loop_
_atom_site_aniso_label
_atom_site_aniso_U_11
_atom_site_aniso_U_22
_atom_site_aniso_U_33
_atom_site_aniso_U_23
_atom_site_aniso_U_13
_atom_site_aniso_U_12
Cu1 0.00876(12) 0.00677(11) 0.00844(11) -0.00050(8) 0.00157(9) 0.00072(9)
Cu2 0.00799(12) 0.00753(11) 0.00938(11) -0.00022(9) 0.00228(9) -0.00078(9)
Cu3 0.00976(12) 0.00675(11) 0.00700(11) 0.00039(8) 0.00161(9) -0.00021(9)
O1 0.0104(7) 0.0128(7) 0.0118(7) -0.0036(6) 0.0015(6) 0.0001(6)
O2 0.0150(8) 0.0102(7) 0.0094(7) -0.0010(6) 0.0033(6) -0.0031(6)
O3 0.0198(8) 0.0094(7) 0.0091(7) -0.0016(6) 0.0007(6) 0.0041(6)
N1 0.0089(8) 0.0081(8) 0.0124(8) -0.0002(6) 0.0030(7) 0.0002(6)
N2 0.0072(8) 0.0081(8) 0.0134(8) -0.0006(6) 0.0041(6) 0.0007(6)
N3 0.0092(8) 0.0126(8) 0.0093(8) 0.0025(6) 0.0022(6) -0.0015(6)
N4 0.0103(8) 0.0088(8) 0.0099(8) 0.0012(6) 0.0014(6) -0.0008(6)
N5 0.0106(8) 0.0085(8) 0.0087(8) 0.0011(6) 0.0018(6) 0.0024(6)
N6 0.0111(8) 0.0087(8) 0.0083(8) 0.0012(6) 0.0019(6) 0.0018(6)
C1 0.0111(10) 0.0097(9) 0.0110(9) -0.0009(7) 0.0031(7) -0.0010(7)
C2 0.0127(10) 0.0086(9) 0.0138(10) -0.0023(7) 0.0026(8) -0.0008(7)
C3 0.0126(10) 0.0085(9) 0.0108(9) 0.0010(7) 0.0034(8) 0.0010(7)
C4 0.0103(10) 0.0109(9) 0.0186(10) -0.0015(8) 0.0011(8) -0.0004(7)
C5 0.0134(11) 0.0303(13) 0.0270(13) -0.0106(11) 0.0080(10) -0.0062(10)
C6 0.0142(11) 0.0222(12) 0.0360(15) -0.0146(11) 0.0024(10) -0.0040(9)
C7 0.0102(9) 0.0086(9) 0.0154(10) -0.0009(7) 0.0033(8) -0.0004(7)
C8 0.0165(11) 0.0171(10) 0.0139(10) -0.0018(8) 0.0056(8) 0.0028(8)
C9 0.0194(12) 0.0239(12) 0.0207(12) -0.0021(9) 0.0104(10) 0.0053(9)
C10 0.0239(13) 0.0200(12) 0.0359(15) -0.0119(11) 0.0076(11) 0.0059(10)
C11 0.0183(12) 0.0082(10) 0.0380(14) -0.0004(9) 0.0077(10) 0.0026(8)
C12 0.0158(11) 0.0077(9) 0.0300(13) -0.0005(9) 0.0070(9) -0.0005(8)
C13 0.0134(10) 0.0113(9) 0.0158(10) -0.0008(8) 0.0021(8) 0.0012(8)
C14 0.0130(10) 0.0139(10) 0.0240(12) 0.0029(9) 0.0014(9) 0.0021(8)
C15 0.0127(11) 0.0187(11) 0.0316(13) 0.0028(10) 0.0081(10) 0.0040(9)
C16 0.0187(12) 0.0133(10) 0.0305(13) 0.0059(9) 0.0044(10) 0.0049(9)
C17 0.0111(10) 0.0208(11) 0.0105(9) 0.0030(8) 0.0015(8) -0.0007(8)
C18 0.0123(10) 0.0243(11) 0.0094(9) 0.0005(8) 0.0000(8) -0.0041(9)
C19 0.0109(10) 0.0138(9) 0.0100(9) -0.0007(7) 0.0022(8) -0.0019(8)
C20 0.0137(11) 0.0359(14) 0.0127(10) 0.0090(10) 0.0006(8) -0.0067(10)
C21 0.0449(18) 0.0248(13) 0.0176(12) 0.0065(10) -0.0002(11) -0.0129(12)
C22 0.0241(13) 0.0422(16) 0.0130(11) 0.0080(11) 0.0071(10) 0.0056(12)
C23 0.0098(10) 0.0141(10) 0.0125(10) 0.0009(8) 0.0015(8) -0.0029(8)
C24 0.0151(13) 0.0501(19) 0.0478(19) 0.0352(16) -0.0102(12) -0.0127(12)
C25 0.0161(13) 0.062(2) 0.0478(19) 0.0363(17) -0.0139(13) -0.0189(14)
C26 0.072(3) 0.061(2) 0.0389(19) -0.0211(17) 0.0228(19) -0.052(2)
C27 0.0413(19) 0.0142(13) 0.093(3) -0.0055(15) 0.032(2) -0.0071(12)
C28 0.0327(16) 0.0171(13) 0.073(2) -0.0033(14) 0.0307(17) -0.0030(11)
C29 0.0346(17) 0.059(2) 0.0222(13) -0.0094(13) 0.0139(12) -0.0303(15)
C30 0.0344(17) 0.060(2) 0.0247(14) -0.0002(14) 0.0124(13) -0.0274(16)
C31 0.0200(14) 0.0274(15) 0.081(3) 0.0025(16) 0.0258(16) -0.0036(11)
C32 0.0169(14) 0.059(2) 0.064(2) 0.0422(19) 0.0018(14) -0.0081(14)
C33 0.0155(10) 0.0114(9) 0.0114(9) -0.0002(8) 0.0043(8) 0.0033(8)
C34 0.0206(11) 0.0142(10) 0.0104(9) 0.0004(8) 0.0046(8) 0.0072(8)
C35 0.0133(10) 0.0115(9) 0.0095(9) -0.0002(7) 0.0027(8) 0.0005(8)
C36 0.0214(12) 0.0157(10) 0.0117(10) 0.0026(8) 0.0063(9) 0.0077(9)
C37 0.0308(14) 0.0140(11) 0.0244(12) 0.0008(9) 0.0073(11) 0.0066(10)
C38 0.0212(13) 0.0279(13) 0.0230(12) 0.0048(10) 0.0044(10) 0.0070(10)
C39 0.0140(10) 0.0122(9) 0.0087(9) 0.0016(7) 0.0038(8) 0.0024(8)
C40 0.0155(11) 0.0145(10) 0.0114(10) 0.0017(8) 0.0027(8) 0.0002(8)
C41 0.0152(11) 0.0210(11) 0.0119(10) 0.0019(8) 0.0013(8) 0.0033(9)
C42 0.0227(12) 0.0249(12) 0.0095(10) 0.0016(9) 0.0024(9) 0.0058(10)
C43 0.0197(11) 0.0237(12) 0.0118(10) 0.0074(9) 0.0072(9) 0.0066(9)
C44 0.0159(11) 0.0199(11) 0.0125(10) 0.0033(8) 0.0058(8) 0.0053(9)
C45 0.0207(11) 0.0106(10) 0.0127(10) 0.0020(8) 0.0033(8) -0.0004(8)
C46 0.0238(12) 0.0127(10) 0.0163(11) 0.0046(8) 0.0050(9) 0.0015(9)
C47 0.0206(12) 0.0192(11) 0.0144(10) 0.0065(8) 0.0046(9) 0.0082(9)
C48 0.0223(12) 0.0220(12) 0.0196(11) 0.0096(9) 0.0072(10) 0.0008(9)
Cl1 0.0331(4) 0.0343(3) 0.0184(3) 0.0084(2) -0.0016(3) -0.0101(3)
Cl2 0.0257(3) 0.0247(3) 0.0411(4) 0.0045(3) 0.0074(3) 0.0049(3)
C49 0.0237(12) 0.0190(11) 0.0190(11) 0.0029(9) 0.0078(10) 0.0017(9)
Cl3 0.0422(4) 0.0441(4) 0.0246(3) 0.0067(3) 0.0128(3) 0.0144(3)
Cl4 0.0383(4) 0.0420(4) 0.0223(3) 0.0046(3) -0.0011(3) 0.0039(3)
C50 0.0192(12) 0.0232(12) 0.0230(12) 0.0002(10) 0.0035(10) -0.0005(9)
Cl5 0.0625(7) 0.0662(7) 0.0633(6) -0.0266(5) 0.0282(5) -0.0034(5)
Cl6 0.0324(5) 0.0801(7) 0.0762(7) -0.0371(6) 0.0140(5) -0.0118(5)
C51 0.065(3) 0.145(6) 0.102(4) -0.086(4) 0.052(3) -0.056(4)
Cl7 0.0380(4) 0.0338(4) 0.0320(4) 0.0017(3) 0.0144(3) -0.0046(3)
Cl8 0.0497(5) 0.0420(5) 0.0680(6) 0.0199(4) -0.0147(5) -0.0135(4)
C52 0.0465(18) 0.0244(13) 0.0240(13) 0.0052(11) 0.0143(13) 0.0078(12)
Cl9 0.0408(5) 0.0909(8) 0.0407(5) -0.0107(5) 0.0031(4) 0.0040(5)
C53 0.071(4) 0.028(2) 0.059(3) 0.000 0.022(3) 0.000

loop_
_atom_type_symbol
_atom_type_description
_atom_type_scat_dispersion_real
_atom_type_scat_dispersion_imag
_atom_type_scat_source
C C 0.0033 0.0016 'International Tables Vol C Tables 4.2.6.8 and 6.1.1.4'
H H 0.0000 0.0000 'International Tables Vol C Tables 4.2.6.8 and 6.1.1.4'
Cl Cl 0.1484 0.1585 'International Tables Vol C Tables 4.2.6.8 and 6.1.1.4'
Cu Cu 0.3201 1.2651 'International Tables Vol C Tables 4.2.6.8 and 6.1.1.4'
N N 0.0061 0.0033 'International Tables Vol C Tables 4.2.6.8 and 6.1.1.4'
O O 0.0106 0.0060 'International Tables Vol C Tables 4.2.6.8 and 6.1.1.4'

loop_
_geom_angle_atom_site_label_1
_geom_angle_atom_site_label_2
_geom_angle_atom_site_label_3
_geom_angle
_geom_angle_site_symmetry_1
_geom_angle_site_symmetry_3
_geom_angle_publ_flag
O1 Cu1 O3 151.00(7) . 7_566 ?
O1 Cu1 N1 86.12(7) . . ?
O1 Cu1 N6 99.97(7) . 7_566 ?
O3 Cu1 N1 94.76(7) 7_566 . ?
O3 Cu1 N6 88.74(7) 7_566 7_566 ?
N1 Cu1 N6 160.62(7) . 7_566 ?
O1 Cu2 N2 87.48(7) . . ?
O1 Cu2 N3 94.23(7) . . ?
O2 Cu2 O1 150.54(7) . . ?
O2 Cu2 N2 99.47(7) . . ?
O2 Cu2 N3 86.07(7) . . ?
N3 Cu2 N2 165.55(8) . . ?
O2 Cu3 N4 86.33(7) . . ?
O2 Cu3 N5 96.70(7) . . ?
O3 Cu3 O2 150.21(7) . . ?
O3 Cu3 N4 99.58(7) . . ?
O3 Cu3 N5 86.55(7) . . ?
N5 Cu3 N4 162.13(8) . . ?
Cu1 O1 Cu2 110.75(8) . . ?
Cu1 O1 H1 116(2) . . ?
Cu2 O1 H1 107(2) . . ?
Cu2 O2 Cu3 107.90(8) . . ?
Cu2 O2 H2 111(3) . . ?
Cu3 O2 H2 111(3) . . ?
Cu1 O3 H3 114(3) 7_566 . ?
Cu3 O3 Cu1 115.71(8) . 7_566 ?
Cu3 O3 H3 114(2) . . ?
N2 N1 Cu1 120.46(13) . . ?
C1 N1 Cu1 130.77(15) . . ?
C1 N1 N2 108.64(17) . . ?
N1 N2 Cu2 113.57(13) . . ?
C3 N2 Cu2 138.10(15) . . ?
C3 N2 N1 108.22(17) . . ?
N4 N3 Cu2 119.04(13) . . ?
C17 N3 Cu2 132.14(15) . . ?
C17 N3 N4 108.72(17) . . ?
N3 N4 Cu3 113.92(13) . . ?
C19 N4 Cu3 138.25(15) . . ?
C19 N4 N3 107.82(17) . . ?
N6 N5 Cu3 122.37(13) . . ?
C33 N5 Cu3 128.76(15) . . ?
C33 N5 N6 108.58(17) . . ?
N5 N6 Cu1 114.47(13) . 7_566 ?
C35 N6 Cu1 137.78(15) . 7_566 ?
C35 N6 N5 107.57(17) . . ?
N1 C1 C2 108.71(19) . . ?
N1 C1 C4 122.37(19) . . ?
C2 C1 C4 128.82(19) . . ?
C1 C2 H2A 126.8 . . ?
C1 C2 C3 106.36(18) . . ?
C3 C2 H2A 126.8 . . ?
N2 C3 C2 108.07(18) . . ?
N2 C3 C7 125.60(19) . . ?
C2 C3 C7 126.25(19) . . ?
C1 C4 H4 108.0 . . ?
C1 C4 C5 110.88(19) . . ?
C1 C4 C6 110.95(19) . . ?
C5 C4 H4 108.0 . . ?
C5 C4 C6 110.9(2) . . ?
C6 C4 H4 108.0 . . ?
C4 C5 H5A 109.5 . . ?
C4 C5 H5B 109.5 . . ?
C4 C5 H5C 109.5 . . ?
H5A C5 H5B 109.5 . . ?
H5A C5 H5C 109.5 . . ?
H5B C5 H5C 109.5 . . ?
C4 C6 H6A 109.5 . . ?
C4 C6 H6B 109.5 . . ?
C4 C6 H6C 109.5 . . ?
H6A C6 H6B 109.5 . . ?
H6A C6 H6C 109.5 . . ?
H6B C6 H6C 109.5 . . ?
C3 C7 C8 111.18(18) . . ?
C3 C7 C12 107.98(18) . . ?
C3 C7 C13 112.80(18) . . ?
C8 C7 C12 108.23(18) . . ?
C13 C7 C8 108.35(18) . . ?
C13 C7 C12 108.16(18) . . ?
C7 C8 H8A 109.6 . . ?
C7 C8 H8B 109.6 . . ?
H8A C8 H8B 108.1 . . ?
C9 C8 C7 110.36(19) . . ?
C9 C8 H8A 109.6 . . ?
C9 C8 H8B 109.6 . . ?
C8 C9 H9 109.5 . . ?
C10 C9 C8 109.9(2) . . ?
C10 C9 H9 109.5 . . ?
C15 C9 C8 109.3(2) . . ?
C15 C9 H9 109.5 . . ?
C15 C9 C10 109.2(2) . . ?
C9 C10 H10A 109.8 . . ?
C9 C10 H10B 109.8 . . ?
H10A C10 H10B 108.2 . . ?
C11 C10 C9 109.5(2) . . ?
C11 C10 H10A 109.8 . . ?
C11 C10 H10B 109.8 . . ?
C10 C11 H11 109.5 . . ?
C12 C11 C10 108.9(2) . . ?
C12 C11 H11 109.5 . . ?
C16 C11 C10 109.7(2) . . ?
C16 C11 H11 109.5 . . ?
C16 C11 C12 109.7(2) . . ?
C7 C12 H12A 109.4 . . ?
C7 C12 H12B 109.4 . . ?
C11 C12 C7 111.02(19) . . ?
C11 C12 H12A 109.4 . . ?
C11 C12 H12B 109.4 . . ?
H12A C12 H12B 108.0 . . ?
C7 C13 H13A 109.5 . . ?
C7 C13 H13B 109.5 . . ?
C7 C13 C14 110.62(18) . . ?
H13A C13 H13B 108.1 . . ?
C14 C13 H13A 109.5 . . ?
C14 C13 H13B 109.5 . . ?
C13 C14 H14 109.4 . . ?
C15 C14 C13 109.56(19) . . ?
C15 C14 H14 109.4 . . ?
C15 C14 C16 109.5(2) . . ?
C16 C14 C13 109.58(19) . . ?
C16 C14 H14 109.4 . . ?
C9 C15 H15A 109.8 . . ?
C9 C15 H15B 109.8 . . ?
C14 C15 C9 109.5(2) . . ?
C14 C15 H15A 109.8 . . ?
C14 C15 H15B 109.8 . . ?
H15A C15 H15B 108.2 . . ?
C11 C16 C14 109.4(2) . . ?
C11 C16 H16A 109.8 . . ?
C11 C16 H16B 109.8 . . ?
C14 C16 H16A 109.8 . . ?
C14 C16 H16B 109.8 . . ?
H16A C16 H16B 108.2 . . ?
N3 C17 C18 108.96(19) . . ?
N3 C17 C20 121.5(2) . . ?
C18 C17 C20 129.4(2) . . ?
C17 C18 H18 127.0 . . ?
C17 C18 C19 105.94(19) . . ?
C19 C18 H18 127.0 . . ?
N4 C19 C18 108.56(19) . . ?
N4 C19 C23 124.82(19) . . ?
C18 C19 C23 126.6(2) . . ?
C17 C20 H20 108.4 . . ?
C17 C20 C21 110.0(2) . . ?
C17 C20 C22 111.1(2) . . ?
C21 C20 H20 108.4 . . ?
C22 C20 H20 108.4 . . ?
C22 C20 C21 110.4(2) . . ?
C20 C21 H21A 109.5 . . ?
C20 C21 H21B 109.5 . . ?
C20 C21 H21C 109.5 . . ?
H21A C21 H21B 109.5 . . ?
H21A C21 H21C 109.5 . . ?
H21B C21 H21C 109.5 . . ?
C20 C22 H22A 109.5 . . ?
C20 C22 H22B 109.5 . . ?
C20 C22 H22C 109.5 . . ?
H22A C22 H22B 109.5 . . ?
H22A C22 H22C 109.5 . . ?
H22B C22 H22C 109.5 . . ?
C19 C23 C24 108.64(19) . . ?
C19 C23 C28 110.5(2) . . ?
C19 C23 C29 112.50(19) . . ?
C28 C23 C24 109.0(3) . . ?
C29 C23 C24 107.6(2) . . ?
C29 C23 C28 108.6(2) . . ?
C23 C24 H24A 109.5 . . ?
C23 C24 H24B 109.5 . . ?
C23 C24 C25 110.9(2) . . ?
H24A C24 H24B 108.1 . . ?
C25 C24 H24A 109.5 . . ?
C25 C24 H24B 109.5 . . ?
C24 C25 H25 109.8 . . ?
C26 C25 C24 108.9(3) . . ?
C26 C25 H25 109.8 . . ?
C31 C25 C24 109.1(3) . . ?
C31 C25 H25 109.8 . . ?
C31 C25 C26 109.4(3) . . ?
C25 C26 H26A 109.8 . . ?
C25 C26 H26B 109.8 . . ?
H26A C26 H26B 108.2 . . ?
C27 C26 C25 109.5(3) . . ?
C27 C26 H26A 109.8 . . ?
C27 C26 H26B 109.8 . . ?
C26 C27 H27 109.6 . . ?
C26 C27 C28 108.9(3) . . ?
C28 C27 H27 109.6 . . ?
C32 C27 C26 109.1(3) . . ?
C32 C27 H27 109.6 . . ?
C32 C27 C28 109.9(3) . . ?
C23 C28 C27 109.8(2) . . ?
C23 C28 H28A 109.7 . . ?
C23 C28 H28B 109.7 . . ?
C27 C28 H28A 109.7 . . ?
C27 C28 H28B 109.7 . . ?
H28A C28 H28B 108.2 . . ?
C23 C29 H29A 109.6 . . ?
C23 C29 H29B 109.6 . . ?
C23 C29 C30 110.1(2) . . ?
H29A C29 H29B 108.2 . . ?
C30 C29 H29A 109.6 . . ?
C30 C29 H29B 109.6 . . ?
C29 C30 H30 109.1 . . ?
C31 C30 C29 110.2(3) . . ?
C31 C30 H30 109.1 . . ?
C32 C30 C29 108.7(3) . . ?
C32 C30 H30 109.1 . . ?
C32 C30 C31 110.5(3) . . ?
C25 C31 H31A 109.7 . . ?
C25 C31 H31B 109.7 . . ?
C30 C31 C25 109.7(3) . . ?
C30 C31 H31A 109.7 . . ?
C30 C31 H31B 109.7 . . ?
H31A C31 H31B 108.2 . . ?
C27 C32 H32A 109.6 . . ?
C27 C32 H32B 109.6 . . ?
C30 C32 C27 110.3(3) . . ?
C30 C32 H32A 109.6 . . ?
C30 C32 H32B 109.6 . . ?
H32A C32 H32B 108.1 . . ?
N5 C33 C34 109.03(19) . . ?
N5 C33 C36 123.51(19) . . ?
C34 C33 C36 127.3(2) . . ?
C33 C34 H34 126.9 . . ?
C33 C34 C35 106.16(19) . . ?
C35 C34 H34 126.9 . . ?
N6 C35 C34 108.66(19) . . ?
N6 C35 C39 126.43(19) . . ?
C34 C35 C39 124.91(19) . . ?
C33 C36 H36 108.8 . . ?
C33 C36 C37 110.6(2) . . ?
C33 C36 C38 109.7(2) . . ?
C37 C36 H36 108.8 . . ?
C37 C36 C38 110.3(2) . . ?
C38 C36 H36 108.8 . . ?
C36 C37 H37A 109.5 . . ?
C36 C37 H37B 109.5 . . ?
C36 C37 H37C 109.5 . . ?
H37A C37 H37B 109.5 . . ?
H37A C37 H37C 109.5 . . ?
H37B C37 H37C 109.5 . . ?
C36 C38 H38A 109.5 . . ?
C36 C38 H38B 109.5 . . ?
C36 C38 H38C 109.5 . . ?
H38A C38 H38B 109.5 . . ?
H38A C38 H38C 109.5 . . ?
H38B C38 H38C 109.5 . . ?
C35 C39 C40 111.20(18) . . ?
C35 C39 C44 108.23(18) . . ?
C35 C39 C45 112.59(18) . . ?
C40 C39 C44 107.47(18) . . ?
C45 C39 C40 108.98(18) . . ?
C45 C39 C44 108.20(18) . . ?
C39 C40 H40A 109.5 . . ?
C39 C40 H40B 109.5 . . ?
H40A C40 H40B 108.1 . . ?
C41 C40 C39 110.51(18) . . ?
C41 C40 H40A 109.5 . . ?
C41 C40 H40B 109.5 . . ?
C40 C41 H41 109.4 . . ?
C42 C41 C40 109.86(19) . . ?
C42 C41 H41 109.4 . . ?
C47 C41 C40 109.30(19) . . ?
C47 C41 H41 109.4 . . ?
C47 C41 C42 109.5(2) . . ?
C41 C42 H42A 109.8 . . ?
C41 C42 H42B 109.8 . . ?
H42A C42 H42B 108.2 . . ?
C43 C42 C41 109.45(19) . . ?
C43 C42 H42A 109.8 . . ?
C43 C42 H42B 109.8 . . ?
C42 C43 H43 109.5 . . ?
C42 C43 C44 109.1(2) . . ?
C42 C43 C48 109.7(2) . . ?
C44 C43 H43 109.5 . . ?
C44 C43 C48 109.6(2) . . ?
C48 C43 H43 109.5 . . ?
C39 C44 H44A 109.4 . . ?
C39 C44 H44B 109.4 . . ?
C43 C44 C39 111.07(18) . . ?
C43 C44 H44A 109.4 . . ?
C43 C44 H44B 109.4 . . ?
H44A C44 H44B 108.0 . . ?
C39 C45 H45A 109.6 . . ?
C39 C45 H45B 109.6 . . ?
C39 C45 C46 110.24(18) . . ?
H45A C45 H45B 108.1 . . ?
C46 C45 H45A 109.6 . . ?
C46 C45 H45B 109.6 . . ?
C45 C46 H46 109.4 . . ?
C47 C46 C45 109.30(19) . . ?
C47 C46 H46 109.4 . . ?
C48 C46 C45 109.8(2) . . ?
C48 C46 H46 109.4 . . ?
C48 C46 C47 109.6(2) . . ?
C41 C47 C46 109.49(19) . . ?
C41 C47 H47A 109.8 . . ?
C41 C47 H47B 109.8 . . ?
C46 C47 H47A 109.8 . . ?
C46 C47 H47B 109.8 . . ?
H47A C47 H47B 108.2 . . ?
C43 C48 H48A 109.8 . . ?
C43 C48 H48B 109.8 . . ?
C46 C48 C43 109.19(19) . . ?
C46 C48 H48A 109.8 . . ?
C46 C48 H48B 109.8 . . ?
H48A C48 H48B 108.3 . . ?
Cl1 C49 H49A 109.6 . . ?
Cl1 C49 H49B 109.6 . . ?
Cl2 C49 Cl1 110.50(14) . . ?
Cl2 C49 H49A 109.6 . . ?
Cl2 C49 H49B 109.6 . . ?
H49A C49 H49B 108.1 . . ?
Cl3 C50 H50A 109.5 . . ?
Cl3 C50 H50B 109.5 . . ?
Cl4 C50 Cl3 110.71(15) . . ?
Cl4 C50 H50A 109.5 . . ?
Cl4 C50 H50B 109.5 . . ?
H50A C50 H50B 108.1 . . ?
Cl5 C51 Cl6 116.3(3) . . ?
Cl5 C51 H51A 108.2 . . ?
Cl5 C51 H51B 108.2 . . ?
Cl6 C51 H51A 108.2 . . ?
Cl6 C51 H51B 108.2 . . ?
H51A C51 H51B 107.4 . . ?
Cl7 C52 Cl8 111.81(16) . . ?
Cl7 C52 H52A 109.3 . . ?
Cl7 C52 H52B 109.3 . . ?
Cl8 C52 H52A 109.3 . . ?
Cl8 C52 H52B 109.3 . . ?
H52A C52 H52B 107.9 . . ?
Cl9 C53 Cl9 112.2(3) 2_655 . ?
Cl9 C53 H53A 109.2 . . ?
Cl9 C53 H53A 109.2 2_655 . ?
Cl9 C53 H53B 109.2 2_655 . ?
Cl9 C53 H53B 109.2 . . ?
H53A C53 H53B 107.9 . . ?

loop_
_geom_bond_atom_site_label_1
_geom_bond_atom_site_label_2
_geom_bond_distance
_geom_bond_site_symmetry_2
_geom_bond_publ_flag
Cu1 O1 1.9208(16) . ?
Cu1 O3 1.9270(16) 7_566 ?
Cu1 N1 1.9684(18) . ?
Cu1 N6 1.9800(18) 7_566 ?
Cu2 O1 1.9332(16) . ?
Cu2 O2 1.9319(16) . ?
Cu2 N2 1.9670(18) . ?
Cu2 N3 1.9485(18) . ?
Cu3 O2 1.9397(16) . ?
Cu3 O3 1.9198(16) . ?
Cu3 N4 1.9727(18) . ?
Cu3 N5 1.9592(18) . ?
O1 H1 0.74(3) . ?
O2 H2 0.70(3) . ?
O3 H3 0.70(3) . ?
N1 N2 1.378(2) . ?
N1 C1 1.344(3) . ?
N2 C3 1.356(3) . ?
N3 N4 1.380(2) . ?
N3 C17 1.342(3) . ?
N4 C19 1.354(3) . ?
N5 N6 1.384(2) . ?
N5 C33 1.344(3) . ?
N6 C35 1.360(3) . ?
C1 C2 1.389(3) . ?
C1 C4 1.508(3) . ?
C2 H2A 0.9500 . ?
C2 C3 1.399(3) . ?
C3 C7 1.512(3) . ?
C4 H4 1.0000 . ?
C4 C5 1.526(3) . ?
C4 C6 1.526(3) . ?
C5 H5A 0.9800 . ?
C5 H5B 0.9800 . ?
C5 H5C 0.9800 . ?
C6 H6A 0.9800 . ?
C6 H6B 0.9800 . ?
C6 H6C 0.9800 . ?
C7 C8 1.543(3) . ?
C7 C12 1.551(3) . ?
C7 C13 1.537(3) . ?
C8 H8A 0.9900 . ?
C8 H8B 0.9900 . ?
C8 C9 1.541(3) . ?
C9 H9 1.0000 . ?
C9 C10 1.537(4) . ?
C9 C15 1.533(4) . ?
C10 H10A 0.9900 . ?
C10 H10B 0.9900 . ?
C10 C11 1.534(4) . ?
C11 H11 1.0000 . ?
C11 C12 1.532(3) . ?
C11 C16 1.526(4) . ?
C12 H12A 0.9900 . ?
C12 H12B 0.9900 . ?
C13 H13A 0.9900 . ?
C13 H13B 0.9900 . ?
C13 C14 1.539(3) . ?
C14 H14 1.0000 . ?
C14 C15 1.528(4) . ?
C14 C16 1.533(3) . ?
C15 H15A 0.9900 . ?
C15 H15B 0.9900 . ?
C16 H16A 0.9900 . ?
C16 H16B 0.9900 . ?
C17 C18 1.388(3) . ?
C17 C20 1.507(3) . ?
C18 H18 0.9500 . ?
C18 C19 1.399(3) . ?
C19 C23 1.507(3) . ?
C20 H20 1.0000 . ?
C20 C21 1.529(4) . ?
C20 C22 1.527(4) . ?
C21 H21A 0.9800 . ?
C21 H21B 0.9800 . ?
C21 H21C 0.9800 . ?
C22 H22A 0.9800 . ?
C22 H22B 0.9800 . ?
C22 H22C 0.9800 . ?
C23 C24 1.535(3) . ?
C23 C28 1.530(4) . ?
C23 C29 1.530(3) . ?
C24 H24A 0.9900 . ?
C24 H24B 0.9900 . ?
C24 C25 1.543(4) . ?
C25 H25 1.0000 . ?
C25 C26 1.532(6) . ?
C25 C31 1.502(5) . ?
C26 H26A 0.9900 . ?
C26 H26B 0.9900 . ?
C26 C27 1.528(6) . ?
C27 H27 1.0000 . ?
C27 C28 1.549(4) . ?
C27 C32 1.503(6) . ?
C28 H28A 0.9900 . ?
C28 H28B 0.9900 . ?
C29 H29A 0.9900 . ?
C29 H29B 0.9900 . ?
C29 C30 1.543(4) . ?
C30 H30 1.0000 . ?
C30 C31 1.501(5) . ?
C30 C32 1.496(6) . ?
C31 H31A 0.9900 . ?
C31 H31B 0.9900 . ?
C32 H32A 0.9900 . ?
C32 H32B 0.9900 . ?
C33 C34 1.387(3) . ?
C33 C36 1.502(3) . ?
C34 H34 0.9500 . ?
C34 C35 1.393(3) . ?
C35 C39 1.519(3) . ?
C36 H36 1.0000 . ?
C36 C37 1.529(3) . ?
C36 C38 1.540(4) . ?
C37 H37A 0.9800 . ?
C37 H37B 0.9800 . ?
C37 H37C 0.9800 . ?
C38 H38A 0.9800 . ?
C38 H38B 0.9800 . ?
C38 H38C 0.9800 . ?
C39 C40 1.544(3) . ?
C39 C44 1.553(3) . ?
C39 C45 1.542(3) . ?
C40 H40A 0.9900 . ?
C40 H40B 0.9900 . ?
C40 C41 1.536(3) . ?
C41 H41 1.0000 . ?
C41 C42 1.533(3) . ?
C41 C47 1.530(3) . ?
C42 H42A 0.9900 . ?
C42 H42B 0.9900 . ?
C42 C43 1.528(4) . ?
C43 H43 1.0000 . ?
C43 C44 1.533(3) . ?
C43 C48 1.535(4) . ?
C44 H44A 0.9900 . ?
C44 H44B 0.9900 . ?
C45 H45A 0.9900 . ?
C45 H45B 0.9900 . ?
C45 C46 1.542(3) . ?
C46 H46 1.0000 . ?
C46 C47 1.536(4) . ?
C46 C48 1.532(3) . ?
C47 H47A 0.9900 . ?
C47 H47B 0.9900 . ?
C48 H48A 0.9900 . ?
C48 H48B 0.9900 . ?
Cl1 C49 1.766(3) . ?
Cl2 C49 1.762(3) . ?
C49 H49A 0.9900 . ?
C49 H49B 0.9900 . ?
Cl3 C50 1.755(3) . ?
Cl4 C50 1.755(3) . ?
C50 H50A 0.9900 . ?
C50 H50B 0.9900 . ?
Cl5 C51 1.678(5) . ?
Cl6 C51 1.735(5) . ?
C51 H51A 0.9900 . ?
C51 H51B 0.9900 . ?
Cl7 C52 1.756(3) . ?
Cl8 C52 1.757(3) . ?
C52 H52A 0.9900 . ?
C52 H52B 0.9900 . ?
Cl9 C53 1.736(3) . ?
C53 H53A 0.9900 . ?
C53 H53B 0.9900 . ?

loop_
_geom_torsion_atom_site_label_1
_geom_torsion_atom_site_label_2
_geom_torsion_atom_site_label_3
_geom_torsion_atom_site_label_4
_geom_torsion
_geom_torsion_site_symmetry_1
_geom_torsion_site_symmetry_2
_geom_torsion_site_symmetry_3
_geom_torsion_site_symmetry_4
_geom_torsion_publ_flag
Cu1 N1 N2 Cu2 -7.00(19) . . . . ?
Cu1 N1 N2 C3 176.14(14) . . . . ?
Cu1 N1 C1 C2 -175.85(15) . . . . ?
Cu1 N1 C1 C4 0.7(3) . . . . ?
Cu1 N6 C35 C34 175.31(18) 7_566 . . . ?
Cu1 N6 C35 C39 -4.1(4) 7_566 . . . ?
Cu2 N2 C3 C2 -175.37(17) . . . . ?
Cu2 N2 C3 C7 7.6(3) . . . . ?
Cu2 N3 N4 Cu3 4.69(19) . . . . ?
Cu2 N3 N4 C19 -176.35(14) . . . . ?
Cu2 N3 C17 C18 176.14(17) . . . . ?
Cu2 N3 C17 C20 -0.6(3) . . . . ?
Cu3 N4 C19 C18 177.92(18) . . . . ?
Cu3 N4 C19 C23 -5.0(4) . . . . ?
Cu3 N5 N6 Cu1 -2.0(2) . . . 7_566 ?
Cu3 N5 N6 C35 174.07(14) . . . . ?
Cu3 N5 C33 C34 -174.11(16) . . . . ?
Cu3 N5 C33 C36 1.6(3) . . . . ?
N1 N2 C3 C2 0.3(2) . . . . ?
N1 N2 C3 C7 -176.68(19) . . . . ?
N1 C1 C2 C3 0.2(2) . . . . ?
N1 C1 C4 C5 -57.2(3) . . . . ?
N1 C1 C4 C6 179.1(2) . . . . ?
N2 N1 C1 C2 -0.1(2) . . . . ?
N2 N1 C1 C4 176.51(19) . . . . ?
N2 C3 C7 C8 -96.4(2) . . . . ?
N2 C3 C7 C12 145.0(2) . . . . ?
N2 C3 C7 C13 25.5(3) . . . . ?
N3 N4 C19 C18 -0.6(2) . . . . ?
N3 N4 C19 C23 176.4(2) . . . . ?
N3 C17 C18 C19 -0.3(3) . . . . ?
N3 C17 C20 C21 82.5(3) . . . . ?
N3 C17 C20 C22 -154.8(2) . . . . ?
N4 N3 C17 C18 -0.1(3) . . . . ?
N4 N3 C17 C20 -176.8(2) . . . . ?
N4 C19 C23 C24 -145.8(3) . . . . ?
N4 C19 C23 C28 94.7(3) . . . . ?
N4 C19 C23 C29 -26.8(3) . . . . ?
N5 N6 C35 C34 0.7(2) . . . . ?
N5 N6 C35 C39 -178.7(2) . . . . ?
N5 C33 C34 C35 0.6(3) . . . . ?
N5 C33 C36 C37 129.2(2) . . . . ?
N5 C33 C36 C38 -109.1(2) . . . . ?
N6 N5 C33 C34 -0.2(3) . . . . ?
N6 N5 C33 C36 175.5(2) . . . . ?
N6 C35 C39 C40 -83.0(3) . . . . ?
N6 C35 C39 C44 159.1(2) . . . . ?
N6 C35 C39 C45 39.6(3) . . . . ?
C1 N1 N2 Cu2 176.69(14) . . . . ?
C1 N1 N2 C3 -0.2(2) . . . . ?
C1 C2 C3 N2 -0.4(2) . . . . ?
C1 C2 C3 C7 176.6(2) . . . . ?
C2 C1 C4 C5 118.6(3) . . . . ?
C2 C1 C4 C6 -5.0(3) . . . . ?
C2 C3 C7 C8 87.1(3) . . . . ?
C2 C3 C7 C12 -31.5(3) . . . . ?
C2 C3 C7 C13 -150.9(2) . . . . ?
C3 C7 C8 C9 -176.45(19) . . . . ?
C3 C7 C12 C11 179.6(2) . . . . ?
C3 C7 C13 C14 177.64(18) . . . . ?
C4 C1 C2 C3 -176.0(2) . . . . ?
C7 C8 C9 C10 59.5(3) . . . . ?
C7 C8 C9 C15 -60.2(3) . . . . ?
C7 C13 C14 C15 59.9(2) . . . . ?
C7 C13 C14 C16 -60.3(3) . . . . ?
C8 C7 C12 C11 59.1(3) . . . . ?
C8 C7 C13 C14 -58.8(2) . . . . ?
C8 C9 C10 C11 -60.1(3) . . . . ?
C8 C9 C15 C14 60.1(3) . . . . ?
C9 C10 C11 C12 60.2(3) . . . . ?
C9 C10 C11 C16 -59.9(3) . . . . ?
C10 C9 C15 C14 -60.1(2) . . . . ?
C10 C11 C12 C7 -60.6(3) . . . . ?
C10 C11 C16 C14 59.9(3) . . . . ?
C12 C7 C8 C9 -58.0(2) . . . . ?
C12 C7 C13 C14 58.3(2) . . . . ?
C12 C11 C16 C14 -59.7(3) . . . . ?
C13 C7 C8 C9 59.1(2) . . . . ?
C13 C7 C12 C11 -58.1(3) . . . . ?
C13 C14 C15 C9 -59.9(3) . . . . ?
C13 C14 C16 C11 60.1(3) . . . . ?
C15 C9 C10 C11 59.7(3) . . . . ?
C15 C14 C16 C11 -60.2(3) . . . . ?
C16 C11 C12 C7 59.5(3) . . . . ?
C16 C14 C15 C9 60.4(3) . . . . ?
C17 N3 N4 Cu3 -178.47(15) . . . . ?
C17 N3 N4 C19 0.5(2) . . . . ?
C17 C18 C19 N4 0.6(3) . . . . ?
C17 C18 C19 C23 -176.5(2) . . . . ?
C18 C17 C20 C21 -93.5(3) . . . . ?
C18 C17 C20 C22 29.2(4) . . . . ?
C18 C19 C23 C24 30.8(3) . . . . ?
C18 C19 C23 C28 -88.7(3) . . . . ?
C18 C19 C23 C29 149.8(3) . . . . ?
C19 C23 C24 C25 -179.0(3) . . . . ?
C19 C23 C28 C27 178.3(3) . . . . ?
C19 C23 C29 C30 -177.9(3) . . . . ?
C20 C17 C18 C19 176.1(2) . . . . ?
C23 C24 C25 C26 59.1(4) . . . . ?
C23 C24 C25 C31 -60.3(4) . . . . ?
C23 C29 C30 C31 60.1(4) . . . . ?
C23 C29 C30 C32 -61.1(4) . . . . ?
C24 C23 C28 C27 59.1(4) . . . . ?
C24 C23 C29 C30 -58.3(4) . . . . ?
C24 C25 C26 C27 -60.2(4) . . . . ?
C24 C25 C31 C30 59.9(4) . . . . ?
C25 C26 C27 C28 61.4(4) . . . . ?
C25 C26 C27 C32 -58.7(3) . . . . ?
C26 C25 C31 C30 -59.2(3) . . . . ?
C26 C27 C28 C23 -61.0(4) . . . . ?
C26 C27 C32 C30 59.1(3) . . . . ?
C28 C23 C24 C25 -58.6(4) . . . . ?
C28 C23 C29 C30 59.5(4) . . . . ?
C28 C27 C32 C30 -60.3(4) . . . . ?
C29 C23 C24 C25 59.0(4) . . . . ?
C29 C23 C28 C27 -57.8(4) . . . . ?
C29 C30 C31 C25 -60.4(4) . . . . ?
C29 C30 C32 C27 61.1(3) . . . . ?
C31 C25 C26 C27 59.0(3) . . . . ?
C31 C30 C32 C27 -59.9(3) . . . . ?
C32 C27 C28 C23 58.5(4) . . . . ?
C32 C30 C31 C25 59.8(3) . . . . ?
C33 N5 N6 Cu1 -176.32(14) . . . 7_566 ?
C33 N5 N6 C35 -0.3(2) . . . . ?
C33 C34 C35 N6 -0.8(3) . . . . ?
C33 C34 C35 C39 178.6(2) . . . . ?
C34 C33 C36 C37 -56.0(3) . . . . ?
C34 C33 C36 C38 65.8(3) . . . . ?
C34 C35 C39 C40 97.6(3) . . . . ?
C34 C35 C39 C44 -20.2(3) . . . . ?
C34 C35 C39 C45 -139.7(2) . . . . ?
C35 C39 C40 C41 -176.87(18) . . . . ?
C35 C39 C44 C43 179.41(19) . . . . ?
C35 C39 C45 C46 177.91(19) . . . . ?
C36 C33 C34 C35 -174.9(2) . . . . ?
C39 C40 C41 C42 60.2(2) . . . . ?
C39 C40 C41 C47 -59.9(2) . . . . ?
C39 C45 C46 C47 59.7(2) . . . . ?
C39 C45 C46 C48 -60.6(3) . . . . ?
C40 C39 C44 C43 59.2(2) . . . . ?
C40 C39 C45 C46 -58.2(2) . . . . ?
C40 C41 C42 C43 -60.0(3) . . . . ?
C40 C41 C47 C46 60.6(2) . . . . ?
C41 C42 C43 C44 59.8(3) . . . . ?
C41 C42 C43 C48 -60.2(2) . . . . ?
C42 C41 C47 C46 -59.8(2) . . . . ?
C42 C43 C44 C39 -60.6(3) . . . . ?
C42 C43 C48 C46 60.1(2) . . . . ?
C44 C39 C40 C41 -58.6(2) . . . . ?
C44 C39 C45 C46 58.3(2) . . . . ?
C44 C43 C48 C46 -59.7(3) . . . . ?
C45 C39 C40 C41 58.4(2) . . . . ?
C45 C39 C44 C43 -58.3(2) . . . . ?
C45 C46 C47 C41 -60.6(2) . . . . ?
C45 C46 C48 C43 60.4(3) . . . . ?
C47 C41 C42 C43 60.1(2) . . . . ?
C47 C46 C48 C43 -59.7(2) . . . . ?
C48 C43 C44 C39 59.5(3) . . . . ?
C48 C46 C47 C41 59.8(2) . . . . ?
